data_4035623
loop_
_publ_author_name
'Das, Eshani'
'Basak, Shyam'
'Anoop, Anakuthil'
'Basak, Amit'

_publ_section_title
;
 Experiment and Computational Study on the Regioselectivity of
 Nucleophilic Addition to Unsymmetrical p-Benzynes Derived from Bergman
 Cyclization of Enediynes.
;
_journal_issue 15
_journal_name_full 'The Journal of organic chemistry'
_journal_page_first 7730
_journal_page_last 7740
_journal_paper_doi 10.1021/acs.joc.8b00624
_journal_volume 83
_journal_year 2018
_chemical_formula_sum 'C76 H60 Br4 N8 O16 S4'
_chemical_formula_weight 1789.20
_space_group_crystal_system monoclinic
_space_group_IT_number 14
_space_group_name_Hall '-P 2ybc'
_space_group_name_H-M_alt 'P 1 21/c 1'
_atom_sites_solution_hydrogens geom
_audit_creation_method SHELXL-2014/7
_cell_angle_alpha 90.00(3)
_cell_angle_beta 95.33(3)
_cell_angle_gamma 90.00(3)
_cell_formula_units_Z 1
_cell_length_a 14.669(3)
_cell_length_b 12.306(2)
_cell_length_c 10.376(2)
_cell_measurement_reflns_used 480
_cell_measurement_temperature 297(2)
_cell_measurement_theta_max 27
_cell_measurement_theta_min 2.3
_cell_volume 1864.9(6)
_computing_cell_refinement 'SAINT 6.45 ( Bruker, 2003)'
_computing_data_collection 'SMART 5.628 (Bruker, 2003)'
_computing_data_reduction 'SAINT 6.45 ( Bruker, 2003)'
_computing_molecular_graphics 'Diamond 2.1e'
_computing_structure_refinement 'SHELXL-2014/7 (Sheldrick, 2014)'
_computing_structure_solution SIR-97
_diffrn_ambient_temperature 297(2)
_diffrn_measured_fraction_theta_full 0.990
_diffrn_measured_fraction_theta_max 0.977
_diffrn_measurement_device_type 'Bruker SMART APEX'
_diffrn_measurement_method /w-scans
_diffrn_radiation_type MoK\a
_diffrn_radiation_wavelength 0.71073
_diffrn_reflns_av_R_equivalents 0.1402
_diffrn_reflns_av_unetI/netI 0.2274
_diffrn_reflns_Laue_measured_fraction_full 0.990
_diffrn_reflns_Laue_measured_fraction_max 0.977
_diffrn_reflns_limit_h_max 19
_diffrn_reflns_limit_h_min -13
_diffrn_reflns_limit_k_max 16
_diffrn_reflns_limit_k_min -14
_diffrn_reflns_limit_l_max 13
_diffrn_reflns_limit_l_min -13
_diffrn_reflns_number 13577
_diffrn_reflns_point_group_measured_fraction_full 0.990
_diffrn_reflns_point_group_measured_fraction_max 0.977
_diffrn_reflns_theta_full 25.500
_diffrn_reflns_theta_max 28.486
_diffrn_reflns_theta_min 2.839
_diffrn_source 'fine-focus sealed tube'
_exptl_absorpt_coefficient_mu 2.344
_exptl_absorpt_process_details SADABS
_exptl_crystal_colour yellow
_exptl_crystal_density_diffrn 1.593
_exptl_crystal_description block
_exptl_crystal_F_000 904
_refine_diff_density_max 1.812
_refine_diff_density_min -0.637
_refine_diff_density_rms 0.112
_refine_ls_extinction_method none
_refine_ls_goodness_of_fit_ref 0.955
_refine_ls_hydrogen_treatment constr
_refine_ls_matrix_type full
_refine_ls_number_parameters 239
_refine_ls_number_reflns 4611
_refine_ls_number_restraints 0
_refine_ls_restrained_S_all 0.955
_refine_ls_R_factor_all 0.2936
_refine_ls_R_factor_gt 0.0963
_refine_ls_shift/su_max 0.001
_refine_ls_shift/su_mean 0.000
_refine_ls_structure_factor_coef Fsqd
_refine_ls_weighting_details 'w=1/[\s^2^(Fo^2^)+(0.1584P)^2^] where P=(Fo^2^+2Fc^2^)/3'
_refine_ls_weighting_scheme calc
_refine_ls_wR_factor_gt 0.2487
_refine_ls_wR_factor_ref 0.3317
_reflns_Friedel_coverage 0.000
_reflns_number_gt 1402
_reflns_number_total 4611
_reflns_threshold_expression 'I > 2\s(I)'
_cod_data_source_file jo8b00624_si_009.cif
_cod_data_source_block 3f
_cod_original_cell_volume 1865.0(6)
_cod_original_sg_symbol_H-M 'P 21/c'
_cod_database_code 4035623
_shelx_shelxl_version_number 2014/7
_shelx_space_group_comment
;
The symmetry employed for this shelxl refinement is uniquely defined
by the following loop, which should always be used as a source of
symmetry information in preference to the above space-group names.
They are only intended as comments.
;

loop_
_space_group_symop_operation_xyz
'x, y, z'
'-x, y+1/2, -z+1/2'
'-x, -y, -z'
'x, -y-1/2, z-1/2'

loop_
_atom_site_label
_atom_site_type_symbol
_atom_site_fract_x
_atom_site_fract_y
_atom_site_fract_z
_atom_site_U_iso_or_equiv
_atom_site_adp_type
_atom_site_occupancy
_atom_site_site_symmetry_order
_atom_site_calc_flag
_atom_site_refinement_flags_posn
_atom_site_refinement_flags_adp
Br1 Br 0.80895(8) 0.43362(9) 0.66966(14) 0.0960(6) Uani 1 1 d . .
S1 S 0.63776(17) 0.6568(3) 0.2627(3) 0.0724(8) Uani 1 1 d . .
O1 O 0.6231(5) 0.5417(6) 0.2494(8) 0.094(2) Uani 1 1 d . .
O2 O 0.6406(5) 0.7232(7) 0.1502(7) 0.102(3) Uani 1 1 d . .
N1 N 0.7333(6) 0.6738(6) 0.3489(8) 0.070(2) Uani 1 1 d . .
C8 C 0.8538(6) 0.6137(7) 0.5179(8) 0.052(2) Uani 1 1 d . .
C7 C 0.9106(5) 0.6975(7) 0.4777(8) 0.053(2) Uani 1 1 d . .
C5 C 1.0342(6) 0.6324(8) 0.6303(9) 0.060(3) Uani 1 1 d . .
C10 C 0.9806(7) 0.5486(8) 0.6711(9) 0.061(3) Uani 1 1 d . .
C9 C 0.8874(6) 0.5418(7) 0.6120(10) 0.061(3) Uani 1 1 d . .
C15 C 0.5509(6) 0.7117(9) 0.3488(9) 0.061(3) Uani 1 1 d . .
C6 C 0.9954(7) 0.7090(9) 0.5304(11) 0.078(3) Uiso 1 1 d . .
H6 H 1.0311 0.7660 0.5044 0.093 Uiso 1 1 calc R U
C18 C 0.4215(6) 0.7891(11) 0.4997(11) 0.078(3) Uani 1 1 d . .
C11 C 0.8738(6) 0.7775(8) 0.3753(10) 0.068(3) Uani 1 1 d . .
H11A H 0.8923 0.7551 0.2920 0.081 Uiso 1 1 calc R U
H11B H 0.9001 0.8486 0.3952 0.081 Uiso 1 1 calc R U
C13 C 0.7529(5) 0.6019(7) 0.4593(9) 0.054(2) Uani 1 1 d . .
H13A H 0.7417 0.5273 0.4323 0.065 Uiso 1 1 calc R U
H13B H 0.7122 0.6190 0.5250 0.065 Uiso 1 1 calc R U
N2 N 0.3561(8) 0.8344(13) 0.5902(13) 0.115(4) Uani 1 1 d . .
C12 C 0.7698(6) 0.7859(8) 0.3668(10) 0.070(3) Uani 1 1 d . .
H12A H 0.7505 0.8174 0.4455 0.084 Uiso 1 1 calc R U
H12B H 0.7475 0.8313 0.2943 0.084 Uiso 1 1 calc R U
C16 C 0.5000(7) 0.6408(9) 0.4234(12) 0.089(4) Uani 1 1 d . .
H16 H 0.5090 0.5661 0.4193 0.106 Uiso 1 1 calc R U
C19 C 0.4677(9) 0.8591(10) 0.4249(12) 0.095(4) Uani 1 1 d . .
H19 H 0.4552 0.9332 0.4248 0.113 Uiso 1 1 calc R U
O3 O 0.3223(6) 0.7752(11) 0.6624(12) 0.153(5) Uani 1 1 d . .
C4 C 1.1251(7) 0.6447(9) 0.6898(13) 0.087(4) Uani 1 1 d . .
H4 H 1.1627 0.7006 0.6656 0.105 Uiso 1 1 calc R U
C14 C 0.5334(7) 0.8172(9) 0.3491(10) 0.073(3) Uani 1 1 d . .
H14 H 0.5651 0.8638 0.2985 0.088 Uiso 1 1 calc R U
C17 C 0.4356(7) 0.6834(10) 0.5039(12) 0.089(4) Uani 1 1 d . .
H17 H 0.4046 0.6386 0.5573 0.107 Uiso 1 1 calc R U
C1 C 1.0158(8) 0.4765(10) 0.7686(12) 0.085(4) Uani 1 1 d . .
H1 H 0.9797 0.4202 0.7954 0.102 Uiso 1 1 calc R U
O4 O 0.3466(10) 0.9305(12) 0.5861(13) 0.192(6) Uani 1 1 d . .
C2 C 1.0992(13) 0.4891(14) 0.8210(13) 0.113(5) Uani 1 1 d . .
H2 H 1.1217 0.4411 0.8856 0.136 Uiso 1 1 calc R U
C3 C 1.1556(10) 0.5712(15) 0.7841(14) 0.112(5) Uani 1 1 d . .
H3 H 1.2150 0.5769 0.8235 0.134 Uiso 1 1 calc R U

loop_
_atom_site_aniso_label
_atom_site_aniso_U_11
_atom_site_aniso_U_22
_atom_site_aniso_U_33
_atom_site_aniso_U_23
_atom_site_aniso_U_13
_atom_site_aniso_U_12
Br1 0.0954(10) 0.0720(9) 0.1240(13) 0.0335(7) 0.0280(8) -0.0065(6)
S1 0.0642(17) 0.088(2) 0.0628(19) -0.0168(16) -0.0058(13) -0.0032(15)
O1 0.091(5) 0.088(6) 0.101(6) -0.027(5) -0.006(4) 0.002(4)
O2 0.096(5) 0.153(8) 0.055(5) -0.009(5) -0.001(4) 0.004(5)
N1 0.078(5) 0.058(6) 0.075(6) -0.003(5) 0.004(4) -0.001(4)
C8 0.064(6) 0.049(5) 0.047(6) -0.012(5) 0.020(4) 0.007(5)
C7 0.051(5) 0.048(6) 0.062(6) -0.001(5) 0.005(5) -0.017(4)
C5 0.048(5) 0.067(7) 0.066(7) -0.021(5) 0.012(5) -0.003(5)
C10 0.069(7) 0.062(7) 0.051(6) -0.003(5) 0.000(5) 0.024(6)
C9 0.067(6) 0.042(6) 0.076(7) 0.000(5) 0.021(5) 0.013(5)
C15 0.048(5) 0.071(7) 0.061(7) 0.006(5) -0.013(5) 0.002(5)
C18 0.053(6) 0.090(9) 0.091(9) 0.000(7) 0.005(6) 0.007(6)
C11 0.078(7) 0.058(6) 0.067(7) 0.003(5) 0.004(5) -0.008(5)
C13 0.053(5) 0.039(5) 0.069(7) 0.003(5) 0.005(5) -0.002(4)
N2 0.089(8) 0.127(11) 0.133(11) -0.010(9) 0.033(7) 0.031(8)
C12 0.080(7) 0.067(7) 0.063(7) 0.006(5) 0.004(5) 0.009(6)
C16 0.067(7) 0.063(7) 0.139(11) -0.015(7) 0.021(7) -0.024(6)
C19 0.101(9) 0.080(9) 0.096(10) 0.020(8) -0.030(8) 0.018(8)
O3 0.113(8) 0.175(11) 0.185(12) -0.009(8) 0.093(8) -0.005(7)
C4 0.069(7) 0.070(8) 0.121(11) -0.036(7) 0.000(7) 0.006(6)
C14 0.086(8) 0.065(8) 0.069(7) 0.012(6) 0.012(6) 0.009(6)
C17 0.057(7) 0.081(9) 0.132(11) 0.011(8) 0.027(7) -0.024(6)
C1 0.065(7) 0.096(9) 0.092(9) -0.007(8) -0.005(7) 0.024(7)
O4 0.237(15) 0.180(13) 0.172(12) 0.023(10) 0.096(10) 0.112(11)
C2 0.148(16) 0.110(12) 0.082(10) 0.014(9) 0.011(10) 0.052(11)
C3 0.086(9) 0.153(15) 0.088(11) -0.040(10) -0.040(8) 0.064(10)

loop_
_atom_type_symbol
_atom_type_description
_atom_type_scat_dispersion_real
_atom_type_scat_dispersion_imag
_atom_type_scat_source
C C 0.0033 0.0016 'International Tables Vol C Tables 4.2.6.8 and 6.1.1.4'
H H 0.0000 0.0000 'International Tables Vol C Tables 4.2.6.8 and 6.1.1.4'
Br Br -0.2901 2.4595 'International Tables Vol C Tables 4.2.6.8 and 6.1.1.4'
N N 0.0061 0.0033 'International Tables Vol C Tables 4.2.6.8 and 6.1.1.4'
O O 0.0106 0.0060 'International Tables Vol C Tables 4.2.6.8 and 6.1.1.4'
S S 0.1246 0.1234 'International Tables Vol C Tables 4.2.6.8 and 6.1.1.4'

loop_
_geom_angle_atom_site_label_1
_geom_angle_atom_site_label_2
_geom_angle_atom_site_label_3
_geom_angle
O2 S1 O1 120.1(5)
O2 S1 N1 106.9(5)
O1 S1 N1 107.3(5)
O2 S1 C15 105.9(5)
O1 S1 C15 108.6(5)
N1 S1 C15 107.6(4)
C13 N1 C12 115.1(8)
C13 N1 S1 117.3(6)
C12 N1 S1 118.5(7)
C9 C8 C7 119.8(8)
C9 C8 C13 119.0(8)
C7 C8 C13 121.3(8)
C6 C7 C8 121.0(9)
C6 C7 C11 118.9(8)
C8 C7 C11 120.1(8)
C10 C5 C4 118.7(10)
C10 C5 C6 119.8(9)
C4 C5 C6 121.4(10)
C5 C10 C1 120.6(10)
C5 C10 C9 117.0(9)
C1 C10 C9 122.4(10)
C8 C9 C10 121.7(8)
C8 C9 Br1 119.2(7)
C10 C9 Br1 119.0(7)
C14 C15 C16 119.2(10)
C14 C15 S1 121.8(8)
C16 C15 S1 118.9(8)
C7 C6 C5 120.7(10)
C7 C6 H6 119.7
C5 C6 H6 119.7
C17 C18 C19 123.5(11)
C17 C18 N2 116.8(12)
C19 C18 N2 119.5(13)
C7 C11 C12 112.1(8)
C7 C11 H11A 109.2
C12 C11 H11A 109.2
C7 C11 H11B 109.2
C12 C11 H11B 109.2
H11A C11 H11B 107.9
N1 C13 C8 111.3(7)
N1 C13 H13A 109.4
C8 C13 H13A 109.4
N1 C13 H13B 109.4
C8 C13 H13B 109.4
H13A C13 H13B 108.0
O3 N2 O4 125.3(14)
O3 N2 C18 119.5(14)
O4 N2 C18 115.1(15)
N1 C12 C11 107.0(8)
N1 C12 H12A 110.3
C11 C12 H12A 110.3
N1 C12 H12B 110.3
C11 C12 H12B 110.3
H12A C12 H12B 108.6
C17 C16 C15 120.4(10)
C17 C16 H16 119.8
C15 C16 H16 119.8
C18 C19 C14 119.1(11)
C18 C19 H19 120.4
C14 C19 H19 120.4
C3 C4 C5 117.9(12)
C3 C4 H4 121.1
C5 C4 H4 121.1
C15 C14 C19 120.5(10)
C15 C14 H14 119.8
C19 C14 H14 119.8
C18 C17 C16 117.2(10)
C18 C17 H17 121.4
C16 C17 H17 121.4
C2 C1 C10 119.5(13)
C2 C1 H1 120.3
C10 C1 H1 120.3
C1 C2 C3 122.4(14)
C1 C2 H2 118.8
C3 C2 H2 118.8
C4 C3 C2 120.9(12)
C4 C3 H3 119.5
C2 C3 H3 119.5

loop_
_geom_bond_atom_site_label_1
_geom_bond_atom_site_label_2
_geom_bond_distance
Br1 C9 1.893(9)
S1 O2 1.428(8)
S1 O1 1.437(7)
S1 N1 1.605(9)
S1 C15 1.757(10)
N1 C13 1.455(11)
N1 C12 1.485(11)
C8 C9 1.375(12)
C8 C7 1.414(11)
C8 C13 1.553(12)
C7 C6 1.319(12)
C7 C11 1.511(12)
C5 C10 1.386(13)
C5 C4 1.425(13)
C5 C6 1.475(14)
C10 C1 1.408(14)
C10 C9 1.448(13)
C15 C14 1.324(13)
C15 C16 1.422(14)
C6 H6 0.9300
C18 C17 1.316(14)
C18 C19 1.379(15)
C18 N2 1.510(15)
C11 C12 1.523(13)
C11 H11A 0.9700
C11 H11B 0.9700
C13 H13A 0.9700
C13 H13B 0.9700
N2 O3 1.187(15)
N2 O4 1.191(14)
C12 H12A 0.9700
C12 H12B 0.9700
C16 C17 1.419(14)
C16 H16 0.9300
C19 C14 1.399(15)
C19 H19 0.9300
C4 C3 1.376(18)
C4 H4 0.9300
C14 H14 0.9300
C17 H17 0.9300
C1 C2 1.301(18)
C1 H1 0.9300
C2 C3 1.383(19)
C2 H2 0.9300
C3 H3 0.9300
